data_7015890
loop_
_publ_author_name
'Oh, Minhak'
'Liu, Xinfang'
'Park, Mira'
'Kim, Dongwook'
'Moon, Dohyun'
'Lah, Myoung Soo'

_publ_section_title
;
 Entropically driven self-assembly of a strained hexanuclear indium
 metal-organic macrocycle and its behavior in solution.
;
_journal_issue 21
_journal_name_full 'Dalton transactions (Cambridge, England : 2003)'
_journal_page_first 5720
_journal_page_last 5727
_journal_paper_doi 10.1039/c1dt10220f
_journal_volume 40
_journal_year 2011
_chemical_formula_sum 'C117 H153 In9 N36 O54'
_chemical_formula_weight 3961.13
_chemical_name_systematic
;
?
;
_space_group_IT_number 116
_symmetry_cell_setting tetragonal
_symmetry_space_group_name_Hall 'P -4 -2c'
_symmetry_space_group_name_H-M 'P -4 c 2'
_atom_sites_solution_hydrogens geom
_atom_sites_solution_primary direct
_atom_sites_solution_secondary difmap
_audit_creation_method SHELXL-97
_cell_angle_alpha 90.00
_cell_angle_beta 90.00
_cell_angle_gamma 90.00
_cell_formula_units_Z 8
_cell_length_a 29.234(4)
_cell_length_b 29.234(4)
_cell_length_c 39.139(8)
_cell_measurement_reflns_used 481578
_cell_measurement_temperature 100(2)
_cell_measurement_theta_max 25.00
_cell_measurement_theta_min 1.04
_cell_volume 33449(9)
_computing_cell_refinement HKL2000
_computing_data_collection 'ADSC Quantum-210 ADX Program'
_computing_data_reduction HKL2000
_computing_molecular_graphics 'Diamond 3.1e,ORTEP3'
_computing_publication_material WinGX
_computing_structure_refinement 'Bruker SHELXTL'
_computing_structure_solution 'Bruker SHELXTL'
_diffrn_ambient_temperature 100(2)
_diffrn_measured_fraction_theta_full 0.999
_diffrn_measured_fraction_theta_max 0.999
_diffrn_measurement_device_type 'CCD area detector'
_diffrn_measurement_method 'phi scans'
_diffrn_radiation_monochromator 'Si(111) double crystal monochromator'
_diffrn_radiation_source 'bending magnet 6B MX beamline'
_diffrn_radiation_type synchrotron
_diffrn_radiation_wavelength 0.75000
_diffrn_reflns_av_R_equivalents 0.1151
_diffrn_reflns_av_sigmaI/netI 0.0652
_diffrn_reflns_limit_h_max 32
_diffrn_reflns_limit_h_min -32
_diffrn_reflns_limit_k_max 32
_diffrn_reflns_limit_k_min -32
_diffrn_reflns_limit_l_max 44
_diffrn_reflns_limit_l_min -44
_diffrn_reflns_number 182394
_diffrn_reflns_theta_full 25.00
_diffrn_reflns_theta_max 25.00
_diffrn_reflns_theta_min 1.04
_exptl_absorpt_coefficient_mu 1.305
_exptl_absorpt_correction_T_max 0.9028
_exptl_absorpt_correction_T_min 0.5614
_exptl_absorpt_correction_type multi-scan
_exptl_absorpt_process_details 'HKL2000 Scalepack'
_exptl_crystal_colour 'pale pink'
_exptl_crystal_density_diffrn 1.573
_exptl_crystal_density_method 'not measured'
_exptl_crystal_description needle
_exptl_crystal_F_000 15840
_exptl_crystal_size_max 0.50
_exptl_crystal_size_mid 0.10
_exptl_crystal_size_min 0.08
_platon_squeeze_details
;
;
_refine_diff_density_max 1.372
_refine_diff_density_min -0.991
_refine_diff_density_rms 0.134
_refine_ls_abs_structure_details 'Flack H D (1983), Acta Cryst. A39, 876-881'
_refine_ls_abs_structure_Flack 0.50(4)
_refine_ls_extinction_coef 0.00029(5)
_refine_ls_extinction_expression Fc^*^=kFc[1+0.001xFc^2^\l^3^/sin(2\q)]^-1/4^
_refine_ls_extinction_method SHELXL
_refine_ls_goodness_of_fit_ref 1.030
_refine_ls_hydrogen_treatment constr
_refine_ls_matrix_type full
_refine_ls_number_parameters 877
_refine_ls_number_reflns 25059
_refine_ls_number_restraints 1469
_refine_ls_restrained_S_all 1.088
_refine_ls_R_factor_all 0.1263
_refine_ls_R_factor_gt 0.0984
_refine_ls_shift/su_max 0.001
_refine_ls_shift/su_mean 0.000
_refine_ls_structure_factor_coef Fsqd
_refine_ls_weighting_details 'calc w=1/[\s^2^(Fo^2^)+(0.1974P)^2^+0.0000P] where P=(Fo^2^+2Fc^2^)/3'
_refine_ls_weighting_scheme calc
_refine_ls_wR_factor_gt 0.2833
_refine_ls_wR_factor_ref 0.3030
_reflns_number_gt 14523
_reflns_number_total 25059
_reflns_threshold_expression >2sigma(I)
_cod_data_source_file c1dt10220f.txt
_cod_data_source_block 2
_cod_depositor_comments
;
The following automatic conversions were performed:

'_exptl_absorpt_correction_type' value 'Multi-scans' was replaced
with the value 'multi-scan' as specified in the replacement file
'src/cod-tools/trunk/data/replacement-values/replacement_values.lst'.

Automatic conversion script
Id: cif_fix_values 5376 2017-05-30 11:51:03Z andrius 
;
_cod_original_sg_symbol_H-M P-4c2
_cod_database_code 7015890

loop_
_symmetry_equiv_pos_as_xyz
'x, y, z'
'-x, -y, z'
'y, -x, -z'
'-y, x, -z'
'x, -y, z+1/2'
'-x, y, z+1/2'
'y, x, -z+1/2'
'-y, -x, -z+1/2'

loop_
_atom_site_label
_atom_site_type_symbol
_atom_site_fract_x
_atom_site_fract_y
_atom_site_fract_z
_atom_site_U_iso_or_equiv
_atom_site_adp_type
_atom_site_occupancy
_atom_site_symmetry_multiplicity
_atom_site_calc_flag
_atom_site_refinement_flags
_atom_site_disorder_assembly
_atom_site_disorder_group
In1 In 0.60861(5) 0.67961(7) 0.57814(4) 0.1400(7) Uani 1 1 d U . .
O1A O 0.5740(5) 0.8143(5) 0.6263(3) 0.139(5) Uani 1 1 d U . .
O2A O 0.6337(5) 0.7226(5) 0.5371(3) 0.129(4) Uani 1 1 d U . .
N1A N 0.5476(5) 0.6791(6) 0.6119(3) 0.126(4) Uani 1 1 d U . .
H1A1 H 0.5258 0.6976 0.6021 0.151 Uiso 1 1 calc R . .
H1A2 H 0.5360 0.6498 0.6120 0.151 Uiso 1 1 calc R . .
N2A N 0.5951(6) 0.7524(6) 0.5904(4) 0.132(4) Uani 1 1 d U . .
N3A N 0.6099(2) 0.7866(3) 0.56709(19) 0.131(5) Uani 1 1 d U . .
C1A C 0.5530(2) 0.6927(3) 0.64568(19) 0.094(4) Uiso 1 1 d R . .
C2A C 0.5618(2) 0.7392(3) 0.64952(19) 0.130(6) Uiso 1 1 d R . .
C3A C 0.5648(2) 0.7581(3) 0.68200(19) 0.132(7) Uiso 1 1 d R . .
H3A H 0.5708 0.7899 0.6846 0.159 Uiso 1 1 calc R . .
C4A C 0.5590(2) 0.7306(3) 0.71066(19) 0.151(8) Uiso 1 1 d R . .
H4A H 0.5611 0.7436 0.7329 0.181 Uiso 1 1 calc R . .
C5A C 0.5502(2) 0.6842(3) 0.70682(19) 0.133(7) Uiso 1 1 d R . .
H5A H 0.5463 0.6654 0.7264 0.160 Uiso 1 1 calc R . .
C6A C 0.5472(2) 0.6652(3) 0.67433(19) 0.139(7) Uiso 1 1 d R . .
H6A H 0.5412 0.6335 0.6717 0.167 Uiso 1 1 calc R . .
C7A C 0.5719(7) 0.7743(8) 0.6211(5) 0.119(6) Uiso 1 1 d . . .
C8A C 0.6284(7) 0.7648(8) 0.5427(5) 0.119(6) Uiso 1 1 d . . .
C9A C 0.6374(6) 0.7885(7) 0.5106(5) 0.121(6) Uiso 1 1 d D . .
H9A H 0.6335 0.8210 0.5180 0.146 Uiso 1 1 calc R . .
C10A C 0.6100(8) 0.7892(12) 0.4762(5) 0.223(14) Uiso 1 1 d D . .
H10A H 0.5845 0.7668 0.4767 0.267 Uiso 1 1 calc R . .
H10B H 0.5975 0.8200 0.4714 0.267 Uiso 1 1 calc R . .
C11A C 0.6464(7) 0.7756(8) 0.4495(5) 0.148(8) Uiso 1 1 d D . .
H11A H 0.6487 0.7419 0.4474 0.178 Uiso 1 1 calc R . .
H11B H 0.6391 0.7887 0.4268 0.178 Uiso 1 1 calc R . .
C12A C 0.6904(7) 0.7958(8) 0.4636(4) 0.141(7) Uiso 1 1 d D . .
H12A H 0.6922 0.8288 0.4584 0.169 Uiso 1 1 calc R . .
H12B H 0.7173 0.7803 0.4535 0.169 Uiso 1 1 calc R . .
C13A C 0.6892(6) 0.7882(8) 0.5021(4) 0.128(6) Uiso 1 1 d D . .
H13A H 0.7054 0.8130 0.5143 0.154 Uiso 1 1 calc R . .
H13B H 0.7032 0.7585 0.5083 0.154 Uiso 1 1 calc R . .
In2 In 0.73271(8) 0.55463(6) 0.58091(5) 0.1603(8) Uani 1 1 d U . .
O1B O 0.6836(5) 0.5636(6) 0.5376(4) 0.150(4) Uani 1 1 d U . .
O2B O 0.6506(4) 0.6698(4) 0.6220(3) 0.104(3) Uani 1 1 d U . .
N1B N 0.5628(6) 0.6537(7) 0.5401(3) 0.158(7) Uani 1 1 d DU . .
H1B1 H 0.5436 0.6326 0.5500 0.190 Uiso 1 1 calc R . .
H1B2 H 0.5451 0.6774 0.5321 0.190 Uiso 1 1 calc R . .
N2B N 0.6538(5) 0.6218(6) 0.5693(4) 0.135(5) Uani 1 1 d DU . .
N3B N 0.6873(4) 0.6075(4) 0.5922(3) 0.140(5) Uani 1 1 d DU . .
C1B C 0.5856(4) 0.6329(4) 0.5123(3) 0.266(18) Uiso 1 1 d RD . .
C2B C 0.6282(4) 0.6118(4) 0.5116(3) 0.231(15) Uiso 1 1 d R . .
C3B C 0.6468(4) 0.5976(4) 0.4807(3) 0.37(3) Uiso 1 1 d R . .
H3B H 0.6759 0.5832 0.4802 0.445 Uiso 1 1 calc R . .
C4B C 0.6229(4) 0.6046(4) 0.4504(3) 0.250(17) Uiso 1 1 d R . .
H4B H 0.6356 0.5949 0.4293 0.300 Uiso 1 1 calc R . .
C5B C 0.5803(4) 0.6257(4) 0.4511(3) 0.36(3) Uiso 1 1 d R . .
H5B H 0.5639 0.6305 0.4305 0.436 Uiso 1 1 calc R . .
C6B C 0.5617(4) 0.6399(4) 0.4820(3) 0.178(10) Uiso 1 1 d R . .
H6B H 0.5326 0.6543 0.4825 0.214 Uiso 1 1 calc R . .
C7B C 0.6526(11) 0.6018(11) 0.5429(8) 0.183(11) Uiso 1 1 d . . .
C8B C 0.6776(8) 0.6352(7) 0.6221(5) 0.122(6) Uiso 1 1 d . . .
C9B C 0.7039(6) 0.6219(6) 0.6532(4) 0.124(6) Uiso 1 1 d D . .
H9B H 0.7226 0.5940 0.6483 0.148 Uiso 1 1 calc R . .
C10B C 0.6741(7) 0.6140(8) 0.6843(5) 0.149(8) Uiso 1 1 d D . .
H10C H 0.6591 0.5836 0.6841 0.178 Uiso 1 1 calc R . .
H10D H 0.6508 0.6383 0.6873 0.178 Uiso 1 1 calc R . .
C11B C 0.7129(8) 0.6170(9) 0.7111(7) 0.38(3) Uiso 1 1 d D . .
H11C H 0.7003 0.6174 0.7346 0.455 Uiso 1 1 calc R . .
H11D H 0.7342 0.5909 0.7089 0.455 Uiso 1 1 calc R . .
C12B C 0.7371(9) 0.6626(9) 0.7028(4) 0.161(9) Uiso 1 1 d D . .
H12C H 0.7202 0.6891 0.7123 0.193 Uiso 1 1 calc R . .
H12D H 0.7689 0.6630 0.7114 0.193 Uiso 1 1 calc R . .
C13B C 0.7354(6) 0.6618(6) 0.6636(4) 0.105(5) Uiso 1 1 d D . .
H13C H 0.7664 0.6572 0.6541 0.125 Uiso 1 1 calc R . .
H13D H 0.7231 0.6911 0.6548 0.125 Uiso 1 1 calc R . .
O3B O 0.7675(6) 0.5040(4) 0.5506(3) 0.142(4) Uani 1 1 d U . .
O4B O 0.6996(7) 0.4978(7) 0.6121(4) 0.185(6) Uani 1 1 d U . .
In3 In 0.87759(4) 0.65129(5) 0.58807(3) 0.1065(4) Uani 1 1 d U . .
O1C O 0.7737(5) 0.5486(4) 0.6231(3) 0.129(4) Uani 1 1 d U . .
O2C O 0.8368(5) 0.6575(4) 0.5440(3) 0.115(3) Uani 1 1 d U . .
N1C N 0.9136(7) 0.6060(6) 0.6232(4) 0.151(6) Uani 1 1 d U . .
H1C1 H 0.9198 0.5786 0.6125 0.181 Uiso 1 1 calc R . .
H1C2 H 0.9410 0.6190 0.6295 0.181 Uiso 1 1 calc R . .
N2C N 0.8216(5) 0.6058(4) 0.5971(3) 0.096(3) Uani 1 1 d U . .
N3C N 0.7923(3) 0.6028(2) 0.5685(2) 0.116(4) Uani 1 1 d U . .
C1C C 0.8829(3) 0.5969(2) 0.6566(2) 0.121(6) Uiso 1 1 d R . .
C2C C 0.8386(3) 0.5796(2) 0.6555(2) 0.149(8) Uiso 1 1 d R . .
C3C C 0.8171(3) 0.5660(2) 0.6855(2) 0.106(5) Uiso 1 1 d R . .
H3C H 0.7868 0.5541 0.6848 0.128 Uiso 1 1 calc R . .
C4C C 0.8398(3) 0.5696(2) 0.7166(2) 0.141(7) Uiso 1 1 d R . .
H4C H 0.8252 0.5602 0.7371 0.169 Uiso 1 1 calc R . .
C5C C 0.8841(3) 0.5868(2) 0.7176(2) 0.132(7) Uiso 1 1 d R . .
H5C H 0.8997 0.5893 0.7389 0.159 Uiso 1 1 calc R . .
C6C C 0.9056(3) 0.6005(2) 0.6877(2) 0.158(8) Uiso 1 1 d R . .
H6C H 0.9359 0.6123 0.6884 0.190 Uiso 1 1 calc R . .
C7C C 0.8145(10) 0.5691(11) 0.6246(7) 0.176(10) Uiso 1 1 d . . .
C8C C 0.7984(6) 0.6303(6) 0.5446(4) 0.097(5) Uiso 1 1 d . . .
C9C C 0.7730(6) 0.6246(6) 0.5113(4) 0.107(5) Uiso 1 1 d D . .
H9C H 0.7498 0.5996 0.5131 0.128 Uiso 1 1 calc R . .
C10C C 0.7503(6) 0.6699(6) 0.5011(4) 0.115(6) Uiso 1 1 d D . .
H10E H 0.7206 0.6733 0.5129 0.138 Uiso 1 1 calc R . .
H10F H 0.7701 0.6960 0.5075 0.138 Uiso 1 1 calc R . .
C11C C 0.7432(6) 0.6690(6) 0.4629(4) 0.119(6) Uiso 1 1 d D . .
H11E H 0.7523 0.6984 0.4523 0.143 Uiso 1 1 calc R . .
H11F H 0.7111 0.6621 0.4570 0.143 Uiso 1 1 calc R . .
C12C C 0.7753(6) 0.6302(6) 0.4525(4) 0.122(6) Uiso 1 1 d D . .
H12E H 0.7569 0.6036 0.4449 0.146 Uiso 1 1 calc R . .
H12F H 0.7942 0.6403 0.4329 0.146 Uiso 1 1 calc R . .
C13C C 0.8064(5) 0.6155(6) 0.4813(3) 0.108(5) Uiso 1 1 d D . .
H13E H 0.8343 0.6347 0.4828 0.129 Uiso 1 1 calc R . .
H13F H 0.8151 0.5828 0.4797 0.129 Uiso 1 1 calc R . .
In4 In 0.92687(6) 0.81750(7) 0.59063(5) 0.1675(9) Uani 1 1 d U . .
O1D O 0.9466(4) 0.7716(5) 0.5505(3) 0.117(3) Uani 1 1 d U . .
O2D O 0.8631(4) 0.6932(5) 0.6305(3) 0.113(4) Uani 1 1 d U . .
N1D N 0.9376(4) 0.6331(5) 0.5528(3) 0.095(4) Uani 1 1 d U . .
H1D1 H 0.9647 0.6394 0.5637 0.114 Uiso 1 1 calc R . .
H1D2 H 0.9369 0.6023 0.5480 0.114 Uiso 1 1 calc R . .
N2D N 0.9100(5) 0.7185(5) 0.5782(3) 0.096(3) Uani 1 1 d U . .
N3D N 0.9030(2) 0.7517(3) 0.60197(18) 0.099(3) Uani 1 1 d U . .
C1D C 0.9355(2) 0.6574(3) 0.52285(18) 0.119(6) Uiso 1 1 d R . .
C2D C 0.9363(2) 0.7050(3) 0.52239(18) 0.108(5) Uiso 1 1 d R . .
C3D C 0.9393(2) 0.7282(3) 0.49147(18) 0.114(5) Uiso 1 1 d R . .
H3D H 0.9399 0.7606 0.4912 0.137 Uiso 1 1 calc R . .
C4D C 0.9416(2) 0.7038(3) 0.46101(18) 0.118(6) Uiso 1 1 d R . .
H4D H 0.9437 0.7197 0.4399 0.142 Uiso 1 1 calc R . .
C5D C 0.9408(2) 0.6563(3) 0.46147(18) 0.152(8) Uiso 1 1 d R . .
H5D H 0.9424 0.6396 0.4407 0.183 Uiso 1 1 calc R . .
C6D C 0.9377(2) 0.6331(3) 0.49239(18) 0.113(5) Uiso 1 1 d R . .
H6D H 0.9372 0.6006 0.4927 0.136 Uiso 1 1 calc R . .
C7D C 0.9293(7) 0.7338(7) 0.5503(4) 0.106(5) Uiso 1 1 d . . .
C8D C 0.8787(7) 0.7315(7) 0.6320(5) 0.106(5) Uiso 1 1 d . . .
C9D C 0.8719(6) 0.7644(7) 0.6650(5) 0.131(7) Uiso 1 1 d D . .
H9D H 0.8903 0.7932 0.6636 0.157 Uiso 1 1 calc R . .
C10D C 0.8198(5) 0.7737(6) 0.6684(3) 0.098(5) Uiso 1 1 d D . .
H10G H 0.8111 0.8027 0.6571 0.118 Uiso 1 1 calc R . .
H10H H 0.8016 0.7484 0.6586 0.118 Uiso 1 1 calc R . .
C11D C 0.8134(5) 0.7768(5) 0.7074(3) 0.081(4) Uiso 1 1 d D . .
H11G H 0.7888 0.7556 0.7147 0.097 Uiso 1 1 calc R . .
H11H H 0.8042 0.8083 0.7138 0.097 Uiso 1 1 calc R . .
C12D C 0.8587(8) 0.7642(9) 0.7255(6) 0.29(2) Uiso 1 1 d D . .
H12G H 0.8766 0.7918 0.7316 0.348 Uiso 1 1 calc R . .
H12H H 0.8532 0.7458 0.7464 0.348 Uiso 1 1 calc R . .
C13D C 0.8827(8) 0.7357(7) 0.6974(4) 0.139(7) Uiso 1 1 d D . .
H13G H 0.8696 0.7046 0.6958 0.167 Uiso 1 1 calc R . .
H13H H 0.9160 0.7336 0.7015 0.167 Uiso 1 1 calc R . .
O3D O 0.9892(6) 0.8013(6) 0.6238(4) 0.180(5) Uani 1 1 d U . .
O4D O 0.9734(7) 0.8610(6) 0.5662(5) 0.201(6) Uani 1 1 d U . .
In5 In 0.76930(8) 0.89343(5) 0.58632(5) 0.1552(8) Uani 1 1 d U . .
O1E O 0.8994(6) 0.8636(6) 0.6297(4) 0.164(6) Uani 1 1 d U . .
O2E O 0.7983(5) 0.8569(5) 0.5432(3) 0.126(4) Uani 1 1 d U . .
N1E N 0.7883(7) 0.9482(6) 0.6218(4) 0.143(5) Uani 1 1 d U . .
H1E1 H 0.8095 0.9664 0.6110 0.171 Uiso 1 1 calc R . .
H1E2 H 0.7627 0.9659 0.6254 0.171 Uiso 1 1 calc R . .
N2E N 0.8407(7) 0.8756(6) 0.5942(5) 0.154(5) Uani 1 1 d DU . .
N3E N 0.8613(3) 0.8474(3) 0.5686(2) 0.115(4) Uani 1 1 d DU . .
C1E C 0.8057(3) 0.9364(3) 0.6532(2) 0.156(8) Uiso 1 1 d R . .
C2E C 0.8440(3) 0.9084(3) 0.6552(2) 0.154(8) Uiso 1 1 d RD . .
C3E C 0.8621(3) 0.8968(3) 0.6869(2) 0.173(10) Uiso 1 1 d R . .
H3E H 0.8883 0.8776 0.6882 0.208 Uiso 1 1 calc R . .
C4E C 0.8419(3) 0.9133(3) 0.7166(2) 0.194(11) Uiso 1 1 d R . .
H4E H 0.8543 0.9054 0.7382 0.233 Uiso 1 1 calc R . .
C5E C 0.8036(3) 0.9414(3) 0.7146(2) 0.233(15) Uiso 1 1 d R . .
H5E H 0.7899 0.9526 0.7349 0.280 Uiso 1 1 calc R . .
C6E C 0.7855(3) 0.9529(3) 0.6829(2) 0.162(9) Uiso 1 1 d R . .
H6E H 0.7594 0.9721 0.6816 0.194 Uiso 1 1 calc R . .
C7E C 0.8650(7) 0.8801(6) 0.6262(4) 0.110(6) Uiso 1 1 d D . .
C8E C 0.8372(7) 0.8439(6) 0.5458(4) 0.096(5) Uiso 1 1 d . . .
C9E C 0.8512(9) 0.8273(7) 0.5118(5) 0.155(8) Uiso 1 1 d D . .
H9E H 0.8850 0.8225 0.5131 0.186 Uiso 1 1 calc R . .
C10E C 0.8430(10) 0.8574(9) 0.4798(6) 0.188(11) Uiso 1 1 d D . .
H10I H 0.8112 0.8692 0.4793 0.225 Uiso 1 1 calc R . .
H10J H 0.8645 0.8835 0.4792 0.225 Uiso 1 1 calc R . .
C11E C 0.8516(8) 0.8246(8) 0.4501(7) 0.29(2) Uiso 1 1 d D . .
H11I H 0.8849 0.8225 0.4456 0.348 Uiso 1 1 calc R . .
H11J H 0.8365 0.8363 0.4292 0.348 Uiso 1 1 calc R . .
C12E C 0.8327(7) 0.7769(7) 0.4590(4) 0.128(6) Uiso 1 1 d D . .
H12I H 0.8536 0.7522 0.4516 0.153 Uiso 1 1 calc R . .
H12J H 0.8020 0.7718 0.4490 0.153 Uiso 1 1 calc R . .
C13E C 0.8309(7) 0.7815(6) 0.4987(4) 0.121(6) Uiso 1 1 d D . .
H13I H 0.7987 0.7791 0.5063 0.145 Uiso 1 1 calc R . .
H13J H 0.8481 0.7558 0.5091 0.145 Uiso 1 1 calc R . .
In6 In 0.60054(7) 0.85555(9) 0.58594(5) 0.2004(13) Uani 1 1 d U . .
O1F O 0.6339(8) 0.8984(7) 0.5476(4) 0.190(6) Uani 1 1 d DU . .
O2F O 0.7402(5) 0.8573(4) 0.6275(3) 0.115(4) Uani 1 1 d U . .
N1F N 0.7537(7) 0.9530(6) 0.5531(4) 0.135(6) Uani 1 1 d U . .
H1F1 H 0.7296 0.9687 0.5626 0.163 Uiso 1 1 calc R . .
H1F2 H 0.7786 0.9722 0.5534 0.163 Uiso 1 1 calc R . .
N2F N 0.7005(6) 0.8863(6) 0.5757(3) 0.125(4) Uani 1 1 d DU . .
N3F N 0.6776(3) 0.8658(3) 0.6023(2) 0.145(4) Uani 1 1 d U . .
C1F C 0.7431(3) 0.9438(3) 0.5198(2) 0.133(7) Uiso 1 1 d R . .
C2F C 0.7001(3) 0.9237(3) 0.5191(2) 0.150(8) Uiso 1 1 d RD . .
C3F C 0.6772(3) 0.9184(3) 0.4883(2) 0.32(2) Uiso 1 1 d R . .
H3F H 0.6477 0.9047 0.4878 0.384 Uiso 1 1 calc R . .
C4F C 0.6974(3) 0.9332(3) 0.4581(2) 0.116(6) Uiso 1 1 d R . .
H4F H 0.6817 0.9296 0.4370 0.140 Uiso 1 1 calc R . .
C5F C 0.7404(3) 0.9533(3) 0.4587(2) 0.161(9) Uiso 1 1 d R . .
H5F H 0.7542 0.9634 0.4381 0.193 Uiso 1 1 calc R . .
C6F C 0.7633(3) 0.9586(3) 0.4896(2) 0.145(7) Uiso 1 1 d R . .
H6F H 0.7928 0.9724 0.4901 0.174 Uiso 1 1 calc R . .
C7F C 0.6791(9) 0.9199(12) 0.5532(6) 0.39(4) Uiso 1 1 d D . .
C8F C 0.6984(7) 0.8535(7) 0.6297(4) 0.112(6) Uiso 1 1 d D . .
C9F C 0.6673(7) 0.8338(5) 0.6577(4) 0.121(6) Uiso 1 1 d D . .
H9F H 0.6351 0.8304 0.6494 0.145 Uiso 1 1 calc R . .
C10F C 0.6694(14) 0.8657(8) 0.6889(5) 0.250(17) Uiso 1 1 d D . .
H10K H 0.6990 0.8820 0.6903 0.300 Uiso 1 1 calc R . .
H10L H 0.6441 0.8881 0.6889 0.300 Uiso 1 1 calc R . .
C11F C 0.6642(8) 0.8303(7) 0.7174(5) 0.144(7) Uiso 1 1 d D . .
H11K H 0.6791 0.8421 0.7383 0.172 Uiso 1 1 calc R . .
H11L H 0.6313 0.8261 0.7224 0.172 Uiso 1 1 calc R . .
C12F C 0.6852(8) 0.7842(7) 0.7081(4) 0.141(7) Uiso 1 1 d D . .
H12K H 0.6654 0.7586 0.7157 0.169 Uiso 1 1 calc R . .
H12L H 0.7159 0.7806 0.7183 0.169 Uiso 1 1 calc R . .
C13F C 0.6879(6) 0.7862(5) 0.6688(3) 0.101(5) Uiso 1 1 d D . .
H13K H 0.6701 0.7609 0.6586 0.121 Uiso 1 1 calc R . .
H13L H 0.7201 0.7836 0.6612 0.121 Uiso 1 1 calc R . .
O3F O 0.5373(6) 0.8560(7) 0.5591(4) 0.194(6) Uani 1 1 d U . .
O4F O 0.5819(5) 0.9188(6) 0.6178(4) 0.176(5) Uani 1 1 d U . .
In7 In 0.86526(4) 0.86526(4) 0.2500 0.1102(6) Uani 1 2 d SU . .
O1G O 0.9524(4) 0.7479(4) 0.2804(3) 0.105(3) Uani 1 1 d U . .
O2G O 0.8523(4) 0.8261(4) 0.2056(3) 0.098(3) Uani 1 1 d U . .
N1G N 0.9218(6) 0.8876(6) 0.2843(4) 0.123(5) Uani 1 1 d U . .
H1G1 H 0.9488 0.8844 0.2725 0.148 Uiso 1 1 calc R . .
H1G2 H 0.9179 0.9183 0.2885 0.148 Uiso 1 1 calc R . .
N2G N 0.8984(4) 0.8007(5) 0.2562(4) 0.098(3) Uani 1 1 d U . .
N3G N 0.9016(2) 0.7711(3) 0.22842(18) 0.130(5) Uani 1 1 d U . .
C1G C 0.9269(2) 0.8659(3) 0.31560(18) 0.115(6) Uiso 1 1 d R . .
C2G C 0.9330(2) 0.8188(3) 0.31379(18) 0.095(4) Uiso 1 1 d R . .
C3G C 0.9356(2) 0.7930(3) 0.34360(18) 0.092(4) Uiso 1 1 d R . .
H3G H 0.9397 0.7609 0.3424 0.111 Uiso 1 1 calc R . .
C4G C 0.9321(2) 0.8144(3) 0.37521(18) 0.104(5) Uiso 1 1 d R . .
H4G H 0.9339 0.7968 0.3956 0.125 Uiso 1 1 calc R . .
C5G C 0.9260(2) 0.8615(3) 0.37702(18) 0.153(8) Uiso 1 1 d R . .
H5G H 0.9237 0.8761 0.3986 0.183 Uiso 1 1 calc R . .
C6G C 0.9234(2) 0.8872(3) 0.34722(18) 0.174(9) Uiso 1 1 d R . .
H6G H 0.9193 0.9194 0.3485 0.208 Uiso 1 1 calc R . .
C7G C 0.9333(7) 0.7891(7) 0.2826(5) 0.107(5) Uiso 1 1 d . . .
C8G C 0.8728(6) 0.7896(6) 0.2038(4) 0.094(4) Uiso 1 1 d . . .
C9G C 0.8741(6) 0.7559(6) 0.1724(4) 0.121(6) Uiso 1 1 d D . .
H9G H 0.8961 0.7301 0.1759 0.146 Uiso 1 1 calc R . .
C10G C 0.8848(7) 0.7839(6) 0.1394(4) 0.125(6) Uiso 1 1 d D . .
H10M H 0.9181 0.7872 0.1358 0.150 Uiso 1 1 calc R . .
H10N H 0.8707 0.8147 0.1403 0.150 Uiso 1 1 calc R . .
C11G C 0.8624(6) 0.7539(6) 0.1105(4) 0.113(5) Uiso 1 1 d D . .
H11M H 0.8562 0.7728 0.0900 0.135 Uiso 1 1 calc R . .
H11N H 0.8833 0.7287 0.1039 0.135 Uiso 1 1 calc R . .
C12G C 0.8179(7) 0.7345(8) 0.1247(4) 0.147(8) Uiso 1 1 d D . .
H12M H 0.8137 0.7022 0.1179 0.177 Uiso 1 1 calc R . .
H12N H 0.7912 0.7526 0.1170 0.177 Uiso 1 1 calc R . .
C13G C 0.8254(5) 0.7390(6) 0.1641(3) 0.100(5) Uiso 1 1 d D . .
H13M H 0.8028 0.7608 0.1736 0.120 Uiso 1 1 calc R . .
H13N H 0.8203 0.7089 0.1751 0.120 Uiso 1 1 calc R . .
O3G O 0.9935(4) 0.7263(5) 0.2090(3) 0.129(4) Uani 1 1 d U . .
O4G O 0.9823(5) 0.6622(6) 0.2601(4) 0.169(6) Uani 1 1 d U . .
In8 In 0.93580(4) 0.70633(6) 0.23949(4) 0.1264(6) Uani 1 1 d U . .
O1H O 0.9190(4) 0.6600(5) 0.1981(3) 0.117(4) Uani 1 1 d U . .
O2H O 0.8138(5) 0.6436(4) 0.2870(3) 0.112(4) Uani 1 1 d U . .
N1H N 0.8116(6) 0.5563(5) 0.2063(3) 0.126(5) Uani 1 1 d U . .
H1H1 H 0.8338 0.5375 0.2152 0.151 Uiso 1 1 calc R . .
H1H2 H 0.7865 0.5385 0.2013 0.151 Uiso 1 1 calc R . .
N2H N 0.8564(5) 0.6371(4) 0.2325(3) 0.097(4) Uani 1 1 d U . .
N3H N 0.8771(2) 0.6677(3) 0.25603(18) 0.092(3) Uani 1 1 d U . .
C1H C 0.8298(2) 0.5781(3) 0.17251(18) 0.124(6) Uiso 1 1 d R . .
C2H C 0.8621(2) 0.6130(3) 0.17143(18) 0.110(5) Uiso 1 1 d R . .
C3H C 0.8795(2) 0.6275(3) 0.14023(18) 0.142(7) Uiso 1 1 d R . .
H3H H 0.9016 0.6513 0.1395 0.171 Uiso 1 1 calc R . .
C4H C 0.8647(2) 0.6071(3) 0.11010(18) 0.155(8) Uiso 1 1 d R . .
H4H H 0.8766 0.6171 0.0888 0.186 Uiso 1 1 calc R . .
C5H C 0.8324(2) 0.5723(3) 0.11118(18) 0.131(6) Uiso 1 1 d R . .
H5H H 0.8223 0.5583 0.0906 0.157 Uiso 1 1 calc R . .
C6H C 0.8150(2) 0.5577(3) 0.14238(18) 0.127(6) Uiso 1 1 d R . .
H6H H 0.7929 0.5339 0.1431 0.152 Uiso 1 1 calc R . .
C7H C 0.8796(7) 0.6361(7) 0.2018(5) 0.117(6) Uiso 1 1 d . . .
C8H C 0.8537(6) 0.6664(6) 0.2827(4) 0.090(4) Uiso 1 1 d . . .
C9H C 0.8696(5) 0.6870(5) 0.3151(3) 0.087(4) Uiso 1 1 d D . .
H9H H 0.8997 0.7024 0.3111 0.104 Uiso 1 1 calc R . .
C10H C 0.8354(6) 0.7223(6) 0.3312(4) 0.120(6) Uiso 1 1 d D . .
H10O H 0.8420 0.7530 0.3217 0.144 Uiso 1 1 calc R . .
H10P H 0.8039 0.7139 0.3244 0.144 Uiso 1 1 calc R . .
C11H C 0.8374(12) 0.7253(10) 0.3706(5) 0.215(13) Uiso 1 1 d D . .
H11O H 0.8578 0.7501 0.3787 0.258 Uiso 1 1 calc R . .
H11P H 0.8068 0.7285 0.3810 0.258 Uiso 1 1 calc R . .
C12H C 0.8578(13) 0.6781(11) 0.3763(6) 0.250(17) Uiso 1 1 d D . .
H12O H 0.8345 0.6590 0.3878 0.300 Uiso 1 1 calc R . .
H12P H 0.8839 0.6813 0.3923 0.300 Uiso 1 1 calc R . .
C13H C 0.8747(7) 0.6522(6) 0.3447(4) 0.127(6) Uiso 1 1 d D . .
H13O H 0.8558 0.6246 0.3406 0.152 Uiso 1 1 calc R . .
H13P H 0.9070 0.6428 0.3475 0.152 Uiso 1 1 calc R . .
In9 In 0.79298(5) 0.60512(4) 0.24357(3) 0.1016(4) Uani 1 1 d U . .
O1I O 0.6574(5) 0.5816(4) 0.2870(3) 0.120(4) Uani 1 1 d U . .
O2I O 0.7570(4) 0.6381(4) 0.2038(3) 0.109(3) Uani 1 1 d U . .
N1I N 0.7914(5) 0.5437(5) 0.2753(3) 0.109(4) Uani 1 1 d U . .
H1I1 H 0.7759 0.5211 0.2637 0.131 Uiso 1 1 calc R . .
H1I2 H 0.8209 0.5337 0.2785 0.131 Uiso 1 1 calc R . .
N2I N 0.7211(5) 0.6020(4) 0.2572(3) 0.096(3) Uani 1 1 d U . .
N3I N 0.6950(3) 0.6173(2) 0.23130(19) 0.090(3) Uani 1 1 d U . .
C1I C 0.7697(3) 0.5499(2) 0.30924(19) 0.114(6) Uiso 1 1 d R . .
C2I C 0.7255(3) 0.5657(2) 0.31511(19) 0.115(6) Uiso 1 1 d R . .
C3I C 0.7103(3) 0.5725(2) 0.34836(19) 0.140(7) Uiso 1 1 d R . .
H3I H 0.6801 0.5833 0.3524 0.168 Uiso 1 1 calc R . .
C4I C 0.7392(3) 0.5635(2) 0.37575(19) 0.137(7) Uiso 1 1 d R . .
H4I H 0.7287 0.5681 0.3985 0.165 Uiso 1 1 calc R . .
C5I C 0.7833(3) 0.5477(2) 0.36988(19) 0.171(10) Uiso 1 1 d R . .
H5I H 0.8031 0.5415 0.3886 0.205 Uiso 1 1 calc R . .
C6I C 0.7986(3) 0.5409(2) 0.33663(19) 0.154(8) Uiso 1 1 d R . .
H6I H 0.8287 0.5301 0.3326 0.185 Uiso 1 1 calc R . .
C7I C 0.7026(8) 0.5807(8) 0.2837(5) 0.126(6) Uiso 1 1 d . . .
C8I C 0.7108(6) 0.6347(6) 0.2072(4) 0.092(4) Uiso 1 1 d . . .
C9I C 0.6830(6) 0.6544(4) 0.1766(3) 0.093(4) Uiso 1 1 d D . .
H9I H 0.6496 0.6508 0.1814 0.112 Uiso 1 1 calc R . .
C10I C 0.6931(6) 0.7052(5) 0.1682(3) 0.094(4) Uiso 1 1 d D . .
H10Q H 0.6705 0.7254 0.1794 0.113 Uiso 1 1 calc R . .
H10R H 0.7241 0.7138 0.1763 0.113 Uiso 1 1 calc R . .
C11I C 0.6901(8) 0.7095(7) 0.1298(4) 0.135(7) Uiso 1 1 d D . .
H11Q H 0.7189 0.7220 0.1204 0.162 Uiso 1 1 calc R . .
H11R H 0.6646 0.7301 0.1233 0.162 Uiso 1 1 calc R . .
C12I C 0.6815(11) 0.6607(7) 0.1163(5) 0.29(2) Uiso 1 1 d D . .
H12Q H 0.6996 0.6554 0.0954 0.346 Uiso 1 1 calc R . .
H12R H 0.6487 0.6568 0.1107 0.346 Uiso 1 1 calc R . .
C13I C 0.6956(6) 0.6262(5) 0.1443(3) 0.098(5) Uiso 1 1 d D . .
H13Q H 0.7287 0.6192 0.1434 0.118 Uiso 1 1 calc R . .
H13R H 0.6778 0.5975 0.1428 0.118 Uiso 1 1 calc R . .
O3I O 0.6014(5) 0.5611(7) 0.2206(4) 0.174(6) Uani 1 1 d U . .
In10 In 0.61864(4) 0.61864(4) 0.2500 0.1297(8) Uani 1 2 d SU . .

loop_
_atom_site_aniso_label
_atom_site_aniso_U_11
_atom_site_aniso_U_22
_atom_site_aniso_U_33
_atom_site_aniso_U_23
_atom_site_aniso_U_13
_atom_site_aniso_U_12
In1 0.0856(9) 0.2341(19) 0.1004(9) 0.0512(11) -0.0192(7) -0.0361(10)
O1A 0.117(8) 0.153(9) 0.147(8) 0.030(7) 0.034(6) 0.037(7)
O2A 0.133(8) 0.146(8) 0.109(6) 0.030(6) -0.003(5) 0.010(7)
N1A 0.117(8) 0.160(9) 0.101(7) 0.006(7) -0.015(6) 0.020(7)
N2A 0.101(8) 0.174(7) 0.120(7) 0.024(6) -0.009(6) 0.017(7)
N3A 0.121(9) 0.164(7) 0.107(8) 0.021(7) 0.006(7) 0.053(7)
In2 0.231(2) 0.0976(10) 0.1519(13) -0.0345(10) -0.0153(14) -0.0598(12)
O1B 0.142(8) 0.156(8) 0.153(7) -0.034(6) -0.014(6) -0.054(6)
O2B 0.094(6) 0.100(6) 0.119(7) 0.005(5) -0.003(5) 0.002(6)
N1B 0.168(10) 0.189(11) 0.117(8) -0.011(8) 0.031(8) 0.002(9)
N2B 0.125(8) 0.159(9) 0.121(8) 0.009(8) -0.010(7) -0.039(6)
N3B 0.143(9) 0.156(8) 0.120(8) -0.021(7) -0.026(7) -0.014(6)
O3B 0.208(11) 0.086(7) 0.132(8) -0.025(6) 0.001(7) -0.041(6)
O4B 0.245(15) 0.163(9) 0.146(9) -0.028(7) 0.016(9) -0.047(10)
In3 0.0939(8) 0.1209(10) 0.1048(8) -0.0195(7) -0.0164(7) 0.0203(7)
O1C 0.165(9) 0.098(7) 0.123(7) 0.009(6) -0.015(7) -0.010(7)
O2C 0.133(8) 0.113(7) 0.098(5) 0.000(5) -0.012(5) -0.015(6)
N1C 0.131(8) 0.144(10) 0.178(9) 0.026(8) -0.015(7) 0.027(8)
N2C 0.122(7) 0.061(6) 0.104(6) -0.007(5) -0.021(5) 0.010(5)
N3C 0.141(8) 0.100(8) 0.107(7) -0.003(7) -0.035(6) 0.005(6)
In4 0.1182(12) 0.1814(17) 0.2030(17) -0.0964(15) 0.0689(12) -0.0794(12)
O1D 0.098(7) 0.115(7) 0.139(6) -0.002(5) 0.045(5) 0.004(6)
O2D 0.098(7) 0.133(8) 0.110(7) -0.026(6) -0.010(5) 0.004(6)
N1D 0.078(7) 0.108(8) 0.100(7) -0.015(6) -0.003(6) 0.006(6)
N2D 0.089(7) 0.102(6) 0.095(7) -0.016(6) 0.010(6) 0.007(6)
N3D 0.082(7) 0.119(6) 0.094(6) -0.020(5) 0.004(5) 0.005(5)
O3D 0.125(9) 0.192(13) 0.222(10) -0.058(9) 0.036(7) -0.051(8)
O4D 0.202(14) 0.143(10) 0.258(13) -0.022(9) 0.090(11) -0.048(9)
In5 0.241(2) 0.0797(8) 0.1448(13) 0.0144(8) 0.0913(14) 0.0285(10)
O1E 0.159(10) 0.150(9) 0.182(9) -0.042(8) 0.005(8) -0.015(8)
O2E 0.142(8) 0.118(7) 0.119(6) 0.003(5) 0.020(6) 0.005(7)
N1E 0.164(10) 0.113(8) 0.150(8) 0.005(6) 0.032(8) 0.004(7)
N2E 0.176(8) 0.138(9) 0.148(8) -0.018(7) 0.027(7) 0.006(7)
N3E 0.143(8) 0.114(8) 0.090(7) 0.001(6) 0.051(7) -0.025(6)
In6 0.1620(16) 0.276(3) 0.1631(15) 0.1142(17) 0.0635(13) 0.1349(18)
O1F 0.208(10) 0.182(10) 0.180(8) 0.042(7) 0.003(7) 0.014(8)
O2F 0.139(8) 0.105(7) 0.102(6) -0.007(5) 0.013(6) -0.003(6)
N1F 0.166(10) 0.104(8) 0.137(9) 0.003(7) 0.001(8) 0.027(8)
N2F 0.170(7) 0.126(8) 0.078(6) 0.021(6) 0.032(6) 0.058(7)
N3F 0.164(7) 0.122(9) 0.149(8) 0.007(7) 0.037(6) 0.019(7)
O3F 0.159(8) 0.258(15) 0.166(10) 0.032(10) 0.022(8) 0.058(10)
O4F 0.105(9) 0.200(11) 0.222(10) 0.069(8) -0.014(8) 0.025(8)
In7 0.1108(8) 0.1108(8) 0.1091(13) -0.0098(8) 0.0098(8) -0.0256(10)
O1G 0.074(6) 0.113(7) 0.128(7) 0.002(6) -0.009(5) -0.019(5)
O2G 0.108(7) 0.089(6) 0.096(5) -0.003(4) 0.002(5) -0.010(5)
N1G 0.131(8) 0.116(8) 0.123(8) -0.029(7) -0.012(6) 0.000(7)
N2G 0.083(7) 0.109(6) 0.103(6) -0.001(5) 0.017(5) -0.009(5)
N3G 0.119(9) 0.135(8) 0.135(8) -0.036(7) 0.010(7) -0.010(7)
O3G 0.059(6) 0.161(11) 0.169(10) -0.033(9) -0.001(6) -0.008(7)
O4G 0.086(8) 0.244(15) 0.176(11) 0.016(11) -0.003(8) -0.019(9)
In8 0.0638(7) 0.1837(15) 0.1316(11) -0.0451(10) -0.0066(7) 0.0152(8)
O1H 0.088(6) 0.142(8) 0.122(6) -0.032(6) 0.020(5) 0.011(6)
O2H 0.140(8) 0.085(6) 0.110(6) -0.022(5) -0.006(6) 0.016(6)
N1H 0.144(9) 0.108(8) 0.125(8) -0.008(7) -0.018(7) 0.008(7)
N2H 0.102(7) 0.070(6) 0.118(7) -0.007(5) 0.017(6) -0.011(5)
N3H 0.099(6) 0.111(7) 0.066(5) -0.019(5) -0.015(5) 0.032(5)
In9 0.1404(11) 0.0710(7) 0.0933(8) -0.0023(6) -0.0339(7) 0.0057(6)
O1I 0.137(8) 0.101(7) 0.123(7) 0.015(6) 0.000(6) -0.008(6)
O2I 0.118(7) 0.108(7) 0.102(6) 0.024(5) 0.018(5) 0.010(6)
N1I 0.125(8) 0.099(7) 0.102(7) 0.005(5) -0.026(6) -0.006(6)
N2I 0.127(6) 0.070(6) 0.089(6) 0.008(5) 0.000(5) -0.033(5)
N3I 0.101(6) 0.072(6) 0.099(7) 0.009(5) 0.001(5) -0.018(5)
O3I 0.118(10) 0.214(15) 0.192(11) -0.024(11) 0.014(9) 0.026(10)
In10 0.1345(11) 0.1345(11) 0.1201(14) -0.0103(10) 0.0103(10) -0.0612(13)

loop_
_atom_type_symbol
_atom_type_description
_atom_type_scat_dispersion_real
_atom_type_scat_dispersion_imag
_atom_type_scat_source
C C 0.0033 0.0016 'International Tables Vol C Tables 4.2.6.8 and 6.1.1.4'
H H 0.0000 0.0000 'International Tables Vol C Tables 4.2.6.8 and 6.1.1.4'
N N 0.0061 0.0033 'International Tables Vol C Tables 4.2.6.8 and 6.1.1.4'
O O 0.0106 0.0060 'International Tables Vol C Tables 4.2.6.8 and 6.1.1.4'
In In -0.7276 1.3100 'International Tables Vol C Tables 4.2.6.8 and 6.1.1.4'

loop_
_geom_angle_atom_site_label_1
_geom_angle_atom_site_label_2
_geom_angle_atom_site_label_3
_geom_angle
_geom_angle_site_symmetry_1
_geom_angle_site_symmetry_3
_geom_angle_publ_flag
O2B In1 N1B 150.9(7) . . ?
O2B In1 O2A 118.8(5) . . ?
N1B In1 O2A 84.3(6) . . ?
O2B In1 N2B 70.9(5) . . ?
N1B In1 N2B 89.7(7) . . ?
O2A In1 N2B 97.3(6) . . ?
O2B In1 N2A 93.3(5) . . ?
N1B In1 N2A 112.2(7) . . ?
O2A In1 N2A 70.4(6) . . ?
N2B In1 N2A 152.8(6) . . ?
O2B In1 N1A 89.0(5) . . ?
N1B In1 N1A 84.7(5) . . ?
O2A In1 N1A 135.8(6) . . ?
N2B In1 N1A 125.3(6) . . ?
N2A In1 N1A 74.6(6) . . ?
C7A O1A In6 116.6(14) . . ?
C8A O2A In1 113.3(13) . . ?
C1A N1A In1 118.2(10) . . ?
N3A N2A C7A 110.3(15) . . ?
N3A N2A In1 118.8(11) . . ?
C7A N2A In1 130.9(13) . . ?
C8A N3A N2A 105.0(14) . . ?
C8A N3A In6 141.2(12) . . ?
N2A N3A In6 113.4(9) . . ?
C6A C1A C2A 120.0 . . ?
C6A C1A N1A 126.0(8) . . ?
C2A C1A N1A 113.8(8) . . ?
C3A C2A C1A 120.0 . . ?
C3A C2A C7A 112.5(9) . . ?
C1A C2A C7A 127.4(8) . . ?
C2A C3A C4A 120.0 . . ?
C5A C4A C3A 120.0 . . ?
C4A C5A C6A 120.0 . . ?
C1A C6A C5A 120.0 . . ?
O1A C7A N2A 122(2) . . ?
O1A C7A C2A 122.7(17) . . ?
N2A C7A C2A 112.1(16) . . ?
O2A C8A N3A 132(2) . . ?
O2A C8A C9A 106.9(18) . . ?
N3A C8A C9A 119.0(19) . . ?
C8A C9A C13A 110.8(16) . . ?
C8A C9A C10A 131(2) . . ?
C13A C9A C10A 108.4(16) . . ?
C11A C10A C9A 103.0(17) . . ?
C12A C11A C10A 103.7(17) . . ?
C11A C12A C13A 106.5(16) . . ?
C12A C13A C9A 103.5(15) . . ?
O1C In2 N3B 105.4(5) . . ?
O1C In2 O3B 96.3(6) . . ?
N3B In2 O3B 158.0(5) . . ?
O1C In2 O1B 175.4(6) . . ?
N3B In2 O1B 70.4(5) . . ?
O3B In2 O1B 88.0(6) . . ?
O1C In2 O4B 75.7(6) . . ?
N3B In2 O4B 99.0(6) . . ?
O3B In2 O4B 89.7(6) . . ?
O1B In2 O4B 102.7(6) . . ?
O1C In2 N3C 77.3(4) . . ?
N3B In2 N3C 94.2(3) . . ?
O3B In2 N3C 87.0(4) . . ?
O1B In2 N3C 104.7(4) . . ?
O4B In2 N3C 152.2(5) . . ?
C7B O1B In2 112.4(15) . . ?
C8B O2B In1 117.5(13) . . ?
C1B N1B In1 113.1(11) . . ?
C7B N2B N3B 116(2) . . ?
C7B N2B In1 120(2) . . ?
N3B N2B In1 124.0(12) . . ?
N2B N3B C8B 102.3(14) . . ?
N2B N3B In2 122.3(10) . . ?
C8B N3B In2 135.2(11) . . ?
C2B C1B C6B 120.0 . . ?
C2B C1B N1B 128.9(8) . . ?
C6B C1B N1B 110.8(9) . . ?
C1B C2B C3B 120.0 . . ?
C1B C2B C7B 120.9(14) . . ?
C3B C2B C7B 119.0(14) . . ?
C2B C3B C4B 120.0 . . ?
C5B C4B C3B 120.0 . . ?
C6B C5B C4B 120.0 . . ?
C5B C6B C1B 120.0 . . ?
N2B C7B C2B 131(3) . . ?
N2B C7B O1B 119(3) . . ?
C2B C7B O1B 110(2) . . ?
O2B C8B N3B 124.0(18) . . ?
O2B C8B C9B 121.6(18) . . ?
N3B C8B C9B 114.3(17) . . ?
C8B C9B C10B 113.5(17) . . ?
C8B C9B C13B 109.1(16) . . ?
C10B C9B C13B 104.2(15) . . ?
C9B C10B C11B 96.6(17) . . ?
C12B C11B C10B 104(2) . . ?
C13B C12B C11B 100.5(19) . . ?
C12B C13B C9B 107.2(15) . . ?
O2C In3 O2D 118.8(5) . . ?
O2C In3 N2C 75.9(5) . . ?
O2D In3 N2C 94.5(5) . . ?
O2C In3 N1C 147.4(7) . . ?
O2D In3 N1C 87.3(6) . . ?
N2C In3 N1C 83.5(6) . . ?
O2C In3 N2D 91.3(5) . . ?
O2D In3 N2D 73.0(5) . . ?
N2C In3 N2D 155.2(5) . . ?
N1C In3 N2D 116.2(7) . . ?
O2C In3 N1D 87.7(5) . . ?
O2D In3 N1D 139.7(5) . . ?
N2C In3 N1D 122.6(5) . . ?
N1C In3 N1D 82.5(6) . . ?
N2D In3 N1D 77.0(5) . . ?
C7C O1C In2 121.3(16) . . ?
C8C O2C In3 113.5(10) . . ?
C1C N1C In3 110.0(10) . . ?
N3C N2C C7C 115.5(15) . . ?
N3C N2C In3 111.9(8) . . ?
C7C N2C In3 130.9(14) . . ?
C8C N3C N2C 117.9(12) . . ?
C8C N3C In2 131.7(10) . . ?
N2C N3C In2 109.3(7) . . ?
C2C C1C C6C 120.0 . . ?
C2C C1C N1C 123.8(8) . . ?
C6C C1C N1C 115.5(7) . . ?
C3C C2C C1C 120.0 . . ?
C3C C2C C7C 115.4(13) . . ?
C1C C2C C7C 124.1(13) . . ?
C2C C3C C4C 120.0 . . ?
C3C C4C C5C 120.0 . . ?
C6C C5C C4C 120.0 . . ?
C5C C6C C1C 120.0 . . ?
O1C C7C C2C 125(2) . . ?
O1C C7C N2C 114(2) . . ?
C2C C7C N2C 112(2) . . ?
N3C C8C O2C 120.1(15) . . ?
N3C C8C C9C 120.3(16) . . ?
O2C C8C C9C 116.9(15) . . ?
C8C C9C C10C 110.0(14) . . ?
C8C C9C C13C 111.3(14) . . ?
C10C C9C C13C 102.9(13) . . ?
C11C C10C C9C 107.7(13) . . ?
C10C C11C C12C 101.1(13) . . ?
C13C C12C C11C 112.3(14) . . ?
C12C C13C C9C 97.9(13) . . ?
N3D In4 O4D 150.6(5) . . ?
N3D In4 O1D 70.7(4) . . ?
O4D In4 O1D 82.5(6) . . ?
N3D In4 O1E 107.2(5) . . ?
O4D In4 O1E 100.6(7) . . ?
O1D In4 O1E 174.1(6) . . ?
N3D In4 N3E 98.8(3) . . ?
O4D In4 N3E 98.1(7) . . ?
O1D In4 N3E 100.9(4) . . ?
O1E In4 N3E 73.7(5) . . ?
N3D In4 O3D 87.4(5) . . ?
O4D In4 O3D 82.4(7) . . ?
O1D In4 O3D 94.2(6) . . ?
O1E In4 O3D 91.3(6) . . ?
N3E In4 O3D 164.8(5) . . ?
C7D O1D In4 117.6(12) . . ?
C8D O2D In3 119.9(13) . . ?
C1D N1D In3 111.0(8) . . ?
C7D N2D N3D 112.9(14) . . ?
C7D N2D In3 129.3(12) . . ?
N3D N2D In3 116.9(8) . . ?
N2D N3D C8D 108.9(11) . . ?
N2D N3D In4 117.6(7) . . ?
C8D N3D In4 133.5(9) . . ?
N1D C1D C2D 122.0(6) . . ?
N1D C1D C6D 117.6(6) . . ?
C2D C1D C6D 120.0 . . ?
C1D C2D C3D 120.0 . . ?
C1D C2D C7D 126.3(9) . . ?
C3D C2D C7D 113.4(9) . . ?
C2D C3D C4D 120.0 . . ?
C5D C4D C3D 120.0 . . ?
C4D C5D C6D 120.0 . . ?
C1D C6D C5D 120.0 . . ?
O1D C7D N2D 118.9(17) . . ?
O1D C7D C2D 119.7(16) . . ?
N2D C7D C2D 120.7(17) . . ?
O2D C8D N3D 120.6(16) . . ?
O2D C8D C9D 122.5(17) . . ?
N3D C8D C9D 116.8(15) . . ?
C10D C9D C13D 102.9(14) . . ?
C10D C9D C8D 107.1(14) . . ?
C13D C9D C8D 107.8(15) . . ?
C11D C10D C9D 102.4(12) . . ?
C10D C11D C12D 109.7(14) . . ?
C13D C12D C11D 100.9(17) . . ?
C12D C13D C9D 101.5(17) . . ?
N2F In5 O2F 73.1(5) . . ?
N2F In5 O2E 100.0(6) . . ?
O2F In5 O2E 120.4(5) . . ?
N2F In5 N2E 160.1(7) . . ?
O2F In5 N2E 99.1(6) . . ?
O2E In5 N2E 67.5(6) . . ?
N2F In5 N1E 116.6(6) . . ?
O2F In5 N1E 89.1(5) . . ?
O2E In5 N1E 138.9(6) . . ?
N2E In5 N1E 80.9(7) . . ?
N2F In5 N1F 76.2(7) . . ?
O2F In5 N1F 139.3(6) . . ?
O2E In5 N1F 90.6(5) . . ?
N2E In5 N1F 117.9(7) . . ?
N1E In5 N1F 81.4(6) . . ?
C7E O1E In4 120.4(15) . . ?
C8E O2E In5 117.4(13) . . ?
C1E N1E In5 118.5(11) . . ?
N3E N2E C7E 116.9(15) . . ?
N3E N2E In5 116.3(12) . . ?
C7E N2E In5 125.0(11) . . ?
C8E N3E N2E 109.8(15) . . ?
C8E N3E In4 141.4(12) . . ?
N2E N3E In4 108.1(10) . . ?
N1E C1E C6E 120.2(8) . . ?
N1E C1E C2E 119.8(8) . . ?
C6E C1E C2E 120.0 . . ?
C3E C2E C1E 120.0 . . ?
C3E C2E C7E 112.2(8) . . ?
C1E C2E C7E 126.8(9) . . ?
C2E C3E C4E 120.0 . . ?
C3E C4E C5E 120.0 . . ?
C4E C5E C6E 120.0 . . ?
C1E C6E C5E 120.0 . . ?
O1E C7E N2E 120.4(16) . . ?
O1E C7E C2E 119.9(18) . . ?
N2E C7E C2E 119.7(15) . . ?
N3E C8E O2E 128.3(18) . . ?
N3E C8E C9E 124.4(19) . . ?
O2E C8E C9E 106.8(17) . . ?
C8E C9E C10E 119.9(19) . . ?
C8E C9E C13E 118.5(17) . . ?
C10E C9E C13E 99.5(17) . . ?
C11E C10E C9E 103.4(19) . . ?
C10E C11E C12E 110(2) . . ?
C11E C12E C13E 99.2(17) . . ?
C9E C13E C12E 112.9(16) . . ?
O3F In6 O1A 93.0(6) . . ?
O3F In6 N3A 86.9(6) . . ?
O1A In6 N3A 76.8(5) . . ?
O3F In6 O1F 92.6(7) . . ?
O1A In6 O1F 174.4(7) . . ?
N3A In6 O1F 104.0(6) . . ?
O3F In6 O4F 93.3(7) . . ?
O1A In6 O4F 88.1(6) . . ?
N3A In6 O4F 164.9(5) . . ?
O1F In6 O4F 91.0(7) . . ?
O3F In6 N3F 164.3(5) . . ?
O1A In6 N3F 102.6(5) . . ?
N3A In6 N3F 95.2(3) . . ?
O1F In6 N3F 71.8(6) . . ?
O4F In6 N3F 88.6(4) . . ?
C7F O1F In6 122.8(13) . . ?
C8F O2F In5 120.0(12) . . ?
C1F N1F In5 116.8(11) . . ?
N3F N2F C7F 122.9(15) . . ?
N3F N2F In5 111.3(10) . . ?
C7F N2F In5 118.1(16) . . ?
C8F N3F N2F 121.7(14) . . ?
C8F N3F In6 130.0(10) . . ?
N2F N3F In6 108.2(9) . . ?
N1F C1F C6F 130.9(9) . . ?
N1F C1F C2F 107.8(9) . . ?
C6F C1F C2F 120.0 . . ?
C3F C2F C1F 120.0 . . ?
C3F C2F C7F 125.3(12) . . ?
C1F C2F C7F 113.1(13) . . ?
C2F C3F C4F 120.0 . . ?
C5F C4F C3F 120.0 . . ?
C6F C5F C4F 120.0 . . ?
C1F C6F C5F 120.0 . . ?
N2F C7F C2F 115(2) . . ?
N2F C7F O1F 101(2) . . ?
C2F C7F O1F 106(2) . . ?
O2F C8F N3F 112.8(15) . . ?
O2F C8F C9F 132.2(18) . . ?
N3F C8F C9F 114.9(16) . . ?
C10F C9F C8F 108.5(17) . . ?
C10F C9F C13F 107.5(16) . . ?
C8F C9F C13F 107.5(14) . . ?
C11F C10F C9F 99.5(17) . . ?
C12F C11F C10F 112.6(19) . . ?
C11F C12F C13F 103.0(15) . . ?
C12F C13F C9F 106.8(13) . . ?
O2G In7 O2G 118.8(6) . 7 ?
O2G In7 N2G 89.6(5) . 7 ?
O2G In7 N2G 72.3(5) 7 7 ?
O2G In7 N2G 72.3(5) . . ?
O2G In7 N2G 89.6(5) 7 . ?
N2G In7 N2G 144.6(7) 7 . ?
O2G In7 N1G 141.9(5) . . ?
O2G In7 N1G 87.6(5) 7 . ?
N2G In7 N1G 126.3(5) 7 . ?
N2G In7 N1G 81.6(6) . . ?
O2G In7 N1G 87.6(5) . 7 ?
O2G In7 N1G 141.9(5) 7 7 ?
N2G In7 N1G 81.6(6) 7 7 ?
N2G In7 N1G 126.3(5) . 7 ?
N1G In7 N1G 86.0(9) . 7 ?
C7G O1G In8 118.8(11) . . ?
C8G O2G In7 115.6(11) . . ?
C1G N1G In7 118.6(10) . . ?
N3G N2G C7G 110.7(12) . . ?
N3G N2G In7 119.3(9) . . ?
C7G N2G In7 126.3(11) . . ?
C8G N3G N2G 105.1(11) . . ?
C8G N3G In8 138.8(9) . . ?
N2G N3G In8 114.4(7) . . ?
N1G C1G C2G 115.0(7) . . ?
N1G C1G C6G 124.9(7) . . ?
C2G C1G C6G 120.0 . . ?
C1G C2G C3G 120.0 . . ?
C1G C2G C7G 128.0(8) . . ?
C3G C2G C7G 111.7(8) . . ?
C4G C3G C2G 120.0 . . ?
C5G C4G C3G 120.0 . . ?
C4G C5G C6G 120.0 . . ?
C5G C6G C1G 120.0 . . ?
O1G C7G N2G 116.8(15) . . ?
O1G C7G C2G 125.3(15) . . ?
N2G C7G C2G 115.4(14) . . ?
O2G C8G N3G 126.5(15) . . ?
O2G C8G C9G 127.0(15) . . ?
N3G C8G C9G 106.5(14) . . ?
C13G C9G C10G 100.2(13) . . ?
C13G C9G C8G 110.0(14) . . ?
C10G C9G C8G 108.9(14) . . ?
C9G C10G C11G 102.7(13) . . ?
C12G C11G C10G 107.5(14) . . ?
C11G C12G C13G 102.0(13) . . ?
C9G C13G C12G 111.4(13) . . ?
O4G In8 O1G 84.8(6) . . ?
O4G In8 O3G 82.5(5) . . ?
O1G In8 O3G 94.9(4) . . ?
O4G In8 N3H 94.5(5) . . ?
O1G In8 N3H 105.2(4) . . ?
O3G In8 N3H 159.4(4) . . ?
O4G In8 O1H 92.9(6) . . ?
O1G In8 O1H 177.3(5) . . ?
O3G In8 O1H 86.2(4) . . ?
N3H In8 O1H 73.5(4) . . ?
O4G In8 N3G 158.7(5) . . ?
O1G In8 N3G 75.6(4) . . ?
O3G In8 N3G 90.8(4) . . ?
N3H In8 N3G 98.6(3) . . ?
O1H In8 N3G 106.8(4) . . ?
C7H O1H In8 115.8(11) . . ?
C8H O2H In9 114.1(10) . . ?
C1H N1H In9 113.4(9) . . ?
C7H N2H N3H 111.6(13) . . ?
C7H N2H In9 126.8(12) . . ?
N3H N2H In9 121.1(8) . . ?
C8H N3H N2H 106.8(11) . . ?
C8H N3H In8 134.9(9) . . ?
N2H N3H In8 118.3(7) . . ?
C2H C1H C6H 120.0 . . ?
C2H C1H N1H 123.8(6) . . ?
C6H C1H N1H 115.9(6) . . ?
C1H C2H C3H 120.0 . . ?
C1H C2H C7H 123.6(9) . . ?
C3H C2H C7H 116.4(9) . . ?
C4H C3H C2H 120.0 . . ?
C3H C4H C5H 120.0 . . ?
C6H C5H C4H 120.0 . . ?
C5H C6H C1H 120.0 . . ?
O1H C7H N2H 120.0(16) . . ?
O1H C7H C2H 116.8(15) . . ?
N2H C7H C2H 123.1(17) . . ?
N3H C8H O2H 126.4(14) . . ?
N3H C8H C9H 122.0(15) . . ?
O2H C8H C9H 111.4(13) . . ?
C8H C9H C13H 113.8(14) . . ?
C8H C9H C10H 114.4(13) . . ?
C13H C9H C10H 101.0(12) . . ?
C11H C10H C9H 114.5(17) . . ?
C12H C11H C10H 96(2) . . ?
C11H C12H C13H 117(2) . . ?
C12H C13H C9H 104.3(17) . . ?
O2I In9 N1H 85.8(5) . . ?
O2I In9 N2H 94.8(5) . . ?
N1H In9 N2H 86.0(6) . . ?
O2I In9 O2H 119.3(5) . . ?
N1H In9 O2H 146.7(6) . . ?
N2H In9 O2H 71.4(5) . . ?
O2I In9 N2I 73.7(5) . . ?
N1H In9 N2I 113.0(6) . . ?
N2H In9 N2I 156.3(5) . . ?
O2H In9 N2I 95.9(5) . . ?
O2I In9 N1I 141.7(5) . . ?
N1H In9 N1I 81.0(5) . . ?
N2H In9 N1I 119.8(5) . . ?
O2H In9 N1I 89.3(5) . . ?
N2I In9 N1I 78.7(5) . . ?
C7I O1I In10 118.1(12) . . ?
C8I O2I In9 112.9(9) . . ?
C1I N1I In9 114.6(9) . . ?
C7I N2I N3I 120.9(15) . . ?
C7I N2I In9 127.5(14) . . ?
N3I N2I In9 110.5(8) . . ?
C8I N3I N2I 121.9(12) . . ?
C8I N3I In10 128.3(10) . . ?
N2I N3I In10 108.1(7) . . ?
C2I C1I C6I 120.0 . . ?
C2I C1I N1I 125.9(6) . . ?
C6I C1I N1I 114.0(6) . . ?
C3I C2I C1I 120.0 . . ?
C3I C2I C7I 126.6(10) . . ?
C1I C2I C7I 112.6(10) . . ?
C2I C3I C4I 120.0 . . ?
C3I C4I C5I 120.0 . . ?
C4I C5I C6I 120.0 . . ?
C5I C6I C1I 120.0 . . ?
N2I C7I O1I 118.4(19) . . ?
N2I C7I C2I 127.5(19) . . ?
O1I C7I C2I 112.2(17) . . ?
N3I C8I O2I 120.2(14) . . ?
N3I C8I C9I 125.2(15) . . ?
O2I C8I C9I 114.6(14) . . ?
C10I C9I C13I 106.8(11) . . ?
C10I C9I C8I 114.7(12) . . ?
C13I C9I C8I 107.8(12) . . ?
C11I C10I C9I 106.3(13) . . ?
C10I C11I C12I 105.9(15) . . ?
C11I C12I C13I 108.5(18) . . ?
C12I C13I C9I 99.7(13) . . ?
O3I In10 O3I 85.1(9) . 7 ?
O3I In10 O1I 86.1(6) . 7 ?
O3I In10 O1I 95.3(6) 7 7 ?
O3I In10 O1I 95.3(6) . . ?
O3I In10 O1I 86.1(6) 7 . ?
O1I In10 O1I 178.1(7) 7 . ?
O3I In10 N3I 92.5(5) . . ?
O3I In10 N3I 158.1(5) 7 . ?
O1I In10 N3I 106.3(4) 7 . ?
O1I In10 N3I 72.5(4) . . ?
O3I In10 N3I 158.1(5) . 7 ?
O3I In10 N3I 92.5(5) 7 7 ?
O1I In10 N3I 72.5(4) 7 7 ?
O1I In10 N3I 106.3(4) . 7 ?
N3I In10 N3I 97.4(3) . 7 ?

loop_
_geom_bond_atom_site_label_1
_geom_bond_atom_site_label_2
_geom_bond_distance
_geom_bond_site_symmetry_2
_geom_bond_publ_flag
In1 O2B 2.132(11) . ?
In1 N1B 2.140(16) . ?
In1 O2A 2.167(13) . ?
In1 N2B 2.173(19) . ?
In1 N2A 2.218(19) . ?
In1 N1A 2.220(15) . ?
O1A C7A 1.19(2) . ?
O1A In6 2.133(13) . ?
O2A C8A 1.26(2) . ?
N1A C1A 1.391(15) . ?
N2A N3A 1.421(18) . ?
N2A C7A 1.52(2) . ?
N3A C8A 1.27(2) . ?
N3A In6 2.163(8) . ?
C1A C6A 1.3899 . ?
C1A C2A 1.3900 . ?
C2A C3A 1.3899 . ?
C2A C7A 1.54(2) . ?
C3A C4A 1.3901 . ?
C4A C5A 1.3900 . ?
C5A C6A 1.3900 . ?
C8A C9A 1.46(3) . ?
C9A C13A 1.550(14) . ?
C9A C10A 1.567(14) . ?
C10A C11A 1.544(14) . ?
C11A C12A 1.520(14) . ?
C12A C13A 1.522(13) . ?
In2 O1C 2.048(13) . ?
In2 N3B 2.084(13) . ?
In2 O3B 2.154(14) . ?
In2 O1B 2.239(15) . ?
In2 O4B 2.277(18) . ?
In2 N3C 2.292(8) . ?
O1B C7B 1.45(3) . ?
O2B C8B 1.28(2) . ?
N1B C1B 1.415(13) . ?
N2B C7B 1.19(3) . ?
N2B N3B 1.391(15) . ?
N3B C8B 1.45(2) . ?
C1B C2B 1.3900 . ?
C1B C6B 1.3900 . ?
C2B C3B 1.3900 . ?
C2B C7B 1.45(3) . ?
C3B C4B 1.3900 . ?
C4B C5B 1.3900 . ?
C5B C6B 1.3899 . ?
C8B C9B 1.49(3) . ?
C9B C10B 1.518(13) . ?
C9B C13B 1.539(13) . ?
C10B C11B 1.548(15) . ?
C11B C12B 1.543(15) . ?
C12B C13B 1.536(13) . ?
In3 O2C 2.105(11) . ?
In3 O2D 2.108(11) . ?
In3 N2C 2.138(14) . ?
In3 N1C 2.180(16) . ?
In3 N2D 2.213(14) . ?
In3 N1D 2.295(12) . ?
O1C C7C 1.34(3) . ?
O2C C8C 1.38(2) . ?
N1C C1C 1.610(19) . ?
N2C N3C 1.414(14) . ?
N2C C7C 1.53(3) . ?
N3C C8C 1.247(18) . ?
C1C C2C 1.3899 . ?
C1C C6C 1.3902 . ?
C2C C3C 1.3899 . ?
C2C C7C 1.43(3) . ?
C3C C4C 1.3900 . ?
C4C C5C 1.3900 . ?
C5C C6C 1.3899 . ?
C8C C9C 1.51(2) . ?
C9C C10C 1.536(13) . ?
C9C C13C 1.549(13) . ?
C10C C11C 1.506(13) . ?
C11C C12C 1.530(13) . ?
C12C C13C 1.512(13) . ?
In4 N3D 2.093(8) . ?
In4 O4D 2.095(16) . ?
In4 O1D 2.144(12) . ?
In4 O1E 2.190(16) . ?
In4 N3E 2.276(10) . ?
In4 O3D 2.286(19) . ?
O1D C7D 1.22(2) . ?
O2D C8D 1.21(2) . ?
N1D C1D 1.372(14) . ?
N2D C7D 1.31(2) . ?
N2D N3D 1.360(14) . ?
N3D C8D 1.49(2) . ?
C1D C2D 1.3899 . ?
C1D C6D 1.3900 . ?
C2D C3D 1.3900 . ?
C2D C7D 1.393(19) . ?
C3D C4D 1.3900 . ?
C4D C5D 1.3900 . ?
C5D C6D 1.3901 . ?
C8D C9D 1.62(3) . ?
C9D C10D 1.552(13) . ?
C9D C13D 1.553(13) . ?
C10D C11D 1.539(12) . ?
C11D C12D 1.550(15) . ?
C12D C13D 1.547(15) . ?
In5 N2F 2.065(19) . ?
In5 O2F 2.106(12) . ?
In5 O2E 2.168(13) . ?
In5 N2E 2.17(2) . ?
In5 N1E 2.192(17) . ?
In5 N1F 2.221(15) . ?
O1E C7E 1.13(2) . ?
O2E C8E 1.20(2) . ?
N1E C1E 1.376(18) . ?
N2E N3E 1.430(14) . ?
N2E C7E 1.44(2) . ?
N3E C8E 1.141(18) . ?
C1E C6E 1.3899 . ?
C1E C2E 1.3900 . ?
C2E C3E 1.3899 . ?
C2E C7E 1.533(15) . ?
C3E C4E 1.3899 . ?
C4E C5E 1.3900 . ?
C5E C6E 1.3900 . ?
C8E C9E 1.48(2) . ?
C9E C10E 1.550(14) . ?
C9E C13E 1.552(14) . ?
C10E C11E 1.529(15) . ?
C11E C12E 1.539(15) . ?
C12E C13E 1.562(13) . ?
In6 O3F 2.126(19) . ?
In6 O1F 2.185(19) . ?
In6 O4F 2.296(19) . ?
In6 N3F 2.361(10) . ?
O1F C7F 1.48(2) . ?
O2F C8F 1.23(2) . ?
N1F C1F 1.365(17) . ?
N2F N3F 1.378(16) . ?
N2F C7F 1.46(2) . ?
N3F C8F 1.28(2) . ?
C1F C6F 1.3899 . ?
C1F C2F 1.3900 . ?
C2F C3F 1.3899 . ?
C2F C7F 1.47(2) . ?
C3F C4F 1.3900 . ?
C4F C5F 1.3900 . ?
C5F C6F 1.3900 . ?
C8F C9F 1.538(16) . ?
C9F C10F 1.535(14) . ?
C9F C13F 1.578(13) . ?
C10F C11F 1.529(14) . ?
C11F C12F 1.526(14) . ?
C12F C13F 1.540(13) . ?
In7 O2G 2.114(10) . ?
In7 O2G 2.114(10) 7 ?
In7 N2G 2.136(14) 7 ?
In7 N2G 2.136(14) . ?
In7 N1G 2.227(15) . ?
In7 N1G 2.227(15) 7 ?
O1G C7G 1.33(2) . ?
O1G In8 2.068(11) . ?
O2G C8G 1.226(19) . ?
N1G C1G 1.387(16) . ?
N2G N3G 1.394(15) . ?
N2G C7G 1.49(2) . ?
N3G C8G 1.388(18) . ?
N3G In8 2.184(8) . ?
C1G C2G 1.3900 . ?
C1G C6G 1.3901 . ?
C2G C3G 1.3900 . ?
C2G C7G 1.50(2) . ?
C3G C4G 1.3900 . ?
C4G C5G 1.3900 . ?
C5G C6G 1.3900 . ?
C8G C9G 1.57(2) . ?
C9G C13G 1.542(13) . ?
C9G C10G 1.563(13) . ?
C10G C11G 1.573(13) . ?
C11G C12G 1.524(14) . ?
C12G C13G 1.564(13) . ?
O3G In8 2.146(12) . ?
O4G In8 2.041(16) . ?
In8 N3H 2.153(8) . ?
In8 O1H 2.168(11) . ?
O1H C7H 1.35(2) . ?
O2H C8H 1.35(2) . ?
O2H In9 2.127(11) . ?
N1H C1H 1.560(16) . ?
N1H In9 2.113(14) . ?
N2H C7H 1.38(2) . ?
N2H N3H 1.421(14) . ?
N2H In9 2.122(13) . ?
N3H C8H 1.249(17) . ?
C1H C2H 1.3899 . ?
C1H C6H 1.3900 . ?
C2H C3H 1.3900 . ?
C2H C7H 1.46(2) . ?
C3H C4H 1.3900 . ?
C4H C5H 1.3903 . ?
C5H C6H 1.3899 . ?
C8H C9H 1.48(2) . ?
C9H C13H 1.551(13) . ?
C9H C10H 1.571(13) . ?
C10H C11H 1.544(14) . ?
C11H C12H 1.518(15) . ?
C12H C13H 1.530(14) . ?
In9 O2I 2.112(11) . ?
In9 N2I 2.170(14) . ?
In9 N1I 2.185(13) . ?
O1I C7I 1.33(2) . ?
O1I In10 2.134(13) . ?
O2I C8I 1.36(2) . ?
N1I C1I 1.482(15) . ?
N2I C7I 1.32(2) . ?
N2I N3I 1.347(15) . ?
N3I C8I 1.168(17) . ?
N3I In10 2.349(8) . ?
C1I C2I 1.3900 . ?
C1I C6I 1.3901 . ?
C2I C3I 1.3899 . ?
C2I C7I 1.47(2) . ?
C3I C4I 1.3899 . ?
C4I C5I 1.3900 . ?
C5I C6I 1.3900 . ?
C8I C9I 1.56(2) . ?
C9I C10I 1.549(13) . ?
C9I C13I 1.554(12) . ?
C10I C11I 1.511(13) . ?
C11I C12I 1.542(15) . ?
C12I C13I 1.545(14) . ?
O3I In10 2.100(18) . ?
In10 O3I 2.100(18) 7 ?
In10 O1I 2.134(13) 7 ?
In10 N3I 2.349(8) 7 ?

loop_
_platon_squeeze_void_nr
_platon_squeeze_void_average_x
_platon_squeeze_void_average_y
_platon_squeeze_void_average_z
_platon_squeeze_void_volume
_platon_squeeze_void_count_electrons
_platon_squeeze_void_content
1 0.000 0.000 -0.003 2410 955 ' '
2 0.500 0.000 0.003 2273 909 ' '
3 0.694 0.069 0.245 7 2 ' '
4 0.306 0.069 0.745 7 2 ' '
5 0.743 0.245 0.416 65 12 ' '
6 0.257 0.245 0.916 65 12 ' '
7 0.245 0.245 0.250 65 11 ' '
8 0.755 0.245 0.750 65 11 ' '
9 0.755 0.257 0.084 65 12 ' '
10 0.245 0.257 0.584 65 12 ' '
11 0.497 0.244 0.037 36 26 ' '
12 0.503 0.244 0.537 36 26 ' '
13 0.500 0.500 0.328 2166 909 ' '
14 0.000 0.500 0.124 2275 912 ' '
15 0.931 0.306 0.255 7 2 ' '
16 0.069 0.306 0.755 7 2 ' '
17 0.244 0.496 0.463 36 26 ' '
18 0.756 0.497 0.963 35 25 ' '
19 0.756 0.503 0.463 35 25 ' '
20 0.244 0.503 0.963 35 25 ' '
21 0.245 0.743 0.084 65 12 ' '
22 0.069 0.694 0.255 7 2 ' '
23 0.257 0.755 0.416 65 12 ' '
24 0.755 0.743 0.584 65 12 ' '
25 0.931 0.694 0.755 7 2 ' '
26 0.743 0.755 0.916 65 12 ' '
27 0.755 0.755 0.250 65 11 ' '
28 0.245 0.755 0.750 65 11 ' '
29 0.503 0.755 0.037 35 25 ' '
30 0.497 0.755 0.537 35 25 ' '
31 0.306 0.931 0.245 7 2 ' '
32 0.694 0.931 0.745 7 2 ' '
